data_1521678
loop_
_publ_author_name
'Nordman, C.E.'

_publ_section_title
;
 The crystal structure of B5 H9 below the 136.7 K phase transition
;
_journal_name_full 'Journal of Molecular Structure'
_journal_page_first 299
_journal_page_last 303
_journal_volume 485
_journal_year 1999
_chemical_formula_sum 'B5 H9'
_space_group_IT_number 76
_symmetry_space_group_name_Hall 'P 4w'
_symmetry_space_group_name_H-M 'P 41'
_cell_angle_alpha 90
_cell_angle_beta 90
_cell_angle_gamma 90
_cell_formula_units_Z 8
_cell_length_a 10.201
_cell_length_b 10.201
_cell_length_c 9.996
_cell_volume 1040.188
_citation_journal_id_ASTM JMOSB4
_cod_data_source_file Nordman_JMOSB4_1999_178.cif
_cod_data_source_block H9B5
_cod_original_formula_sum 'H9 B5'
_cod_database_code 1521678

loop_
_symmetry_equiv_pos_as_xyz
x,y,z
-y,x,z+1/4
-x,-y,z+1/2
y,-x,z+3/4

loop_
_atom_site_label
_atom_site_type_symbol
_atom_site_fract_x
_atom_site_fract_y
_atom_site_fract_z
_atom_site_occupancy
_atom_site_U_iso_or_equiv
H5 H-1 0.852 0.361 0.147 1 0.0
H18 H-1 0.324 0.899 0.011 1 0.0
B3 B+1 0.6431 0.1081 -0.045 1 0.0
H16 H-1 0.297 0.663 0.899 1 0.0
H12 H-1 0.118 0.642 -0.07 1 0.0
B8 B+1 0.1918 0.701 -0.0411 1 0.0
H15 H-1 0.186 0.813 -0.088 1 0.0
B4 B+1 0.8028 0.1076 0.0171 1 0.0
B10 B+1 0.3797 0.8248 0.0678 1 0.0
H10 H-1 0.216 0.712 0.224 1 0.0
H17 H-1 0.424 0.733 -0.01 1 0.0
B7 B+1 0.2168 0.8651 0.0164 1 0.0
H11 H-1 0.154 0.937 0.025 1 0.0
B2 B+1 0.627 0.2807 0.0008 1 0.0
H4 H-1 0.847 0.042 0.031 1 0.0
H1 H-1 0.647 0.128 0.205 1 0.0
B1 B+1 0.6785 0.1601 0.1089 1 0.0
H13 H-1 0.403 0.594 0.01 1 0.0
H6 H-1 0.616 0.197 0.89 1 0.0
H14 H-1 0.455 0.869 0.121 1 0.0
B6 B+1 0.2479 0.7372 0.117 1 0.0
H7 H-1 0.745 0.092 0.892 1 0.0
H2 H-1 0.517 0.347 -0.018 1 0.0
H8 H-1 0.877 0.243 -0.002 1 0.0
B5 B+1 0.7914 0.2803 0.0642 1 0.0
H9 H-1 0.726 0.339 -0.016 1 0.0
H3 H-1 0.576 0.045 -0.09 1 0.0
B9 B+1 0.3559 0.6613 0.0091 1 0.0
